data_4083050
loop_
_publ_author_name
'Herv\'e, Alexandre'
'Thu\'ery, Pierre'
'Ephritikhine, Michel'
'Berthet, Jean-Claude'

_publ_section_title
;
 Structural Diversity in Cyanido Thorocene Complexes
;
_journal_issue 8
_journal_name_full Organometallics
_journal_page_first 2088
_journal_paper_doi 10.1021/om500252v
_journal_volume 33
_journal_year 2014
_chemical_formula_sum 'C50 H88 N4 Th'
_chemical_formula_weight 977.28
_space_group_IT_number 60
_symmetry_cell_setting orthorhombic
_symmetry_space_group_name_Hall '-P 2n 2ab'
_symmetry_space_group_name_H-M 'P b c n'
_atom_sites_solution_hydrogens geom
_atom_sites_solution_primary direct
_atom_sites_solution_secondary difmap
_audit_creation_method SHELXL-97
_cell_angle_alpha 90.00
_cell_angle_beta 90.00
_cell_angle_gamma 90.00
_cell_formula_units_Z 8
_cell_length_a 19.8674(12)
_cell_length_b 24.7578(15)
_cell_length_c 20.4621(7)
_cell_measurement_reflns_used 196718
_cell_measurement_temperature 150(2)
_cell_measurement_theta_max 30.51
_cell_measurement_theta_min 3.26
_cell_volume 10064.8(9)
_computing_cell_refinement 'HKL2000 (Otwinowski & Minor, 1997)'
_computing_data_collection 'COLLECT (Nonius, 1998)'
_computing_data_reduction 'HKL2000 (Otwinowski & Minor, 1997)'
_computing_molecular_graphics 'SHELXTL (Sheldrick, 2008)'
_computing_publication_material 'SHELXTL (Sheldrick, 2008); PLATON (Spek, 2003)'
_computing_structure_refinement 'SHELXL-97 (Sheldrick, 2008)'
_computing_structure_solution 'SHELXS-97 (Sheldrick, 2008)'
_diffrn_ambient_temperature 150(2)
_diffrn_measured_fraction_theta_full 0.998
_diffrn_measured_fraction_theta_max 0.998
_diffrn_measurement_device_type 'Nonius Kappa-CCD area-detector diffractometer'
_diffrn_measurement_method 'two \f and three \w scans with 2\% steps (391 frames)'
_diffrn_radiation_monochromator graphite
_diffrn_radiation_source 'fine-focus sealed tube'
_diffrn_radiation_type MoK\a
_diffrn_radiation_wavelength 0.71073
_diffrn_reflns_av_R_equivalents 0.0783
_diffrn_reflns_av_unetI/netI 0.1131
_diffrn_reflns_limit_h_max 28
_diffrn_reflns_limit_h_min -28
_diffrn_reflns_limit_k_max 35
_diffrn_reflns_limit_k_min -35
_diffrn_reflns_limit_l_max 29
_diffrn_reflns_limit_l_min -29
_diffrn_reflns_number 196718
_diffrn_reflns_theta_full 30.51
_diffrn_reflns_theta_max 30.51
_diffrn_reflns_theta_min 3.26
_diffrn_standards_decay_% 0
_diffrn_standards_interval_time 0
_diffrn_standards_number 0
_exptl_absorpt_coefficient_mu 2.997
_exptl_absorpt_correction_T_max 0.835
_exptl_absorpt_correction_T_min 0.538
_exptl_absorpt_correction_type multi-scan
_exptl_absorpt_process_details 'SCALEPACK (Otwinowski & Minor, 1997)'
_exptl_crystal_colour 'translucent light yellow'
_exptl_crystal_density_diffrn 1.290
_exptl_crystal_density_method 'not measured'
_exptl_crystal_description platelet
_exptl_crystal_F_000 4048
_exptl_crystal_size_max 0.15
_exptl_crystal_size_mid 0.12
_exptl_crystal_size_min 0.06
_refine_diff_density_max 0.950
_refine_diff_density_min -1.481
_refine_diff_density_rms 0.098
_refine_ls_extinction_method none
_refine_ls_goodness_of_fit_ref 0.900
_refine_ls_hydrogen_treatment constr
_refine_ls_matrix_type full
_refine_ls_number_parameters 538
_refine_ls_number_reflns 15339
_refine_ls_number_restraints 17
_refine_ls_restrained_S_all 0.906
_refine_ls_R_factor_all 0.1363
_refine_ls_R_factor_gt 0.0455
_refine_ls_shift/su_max 0.001
_refine_ls_shift/su_mean 0.000
_refine_ls_structure_factor_coef Fsqd
_refine_ls_weighting_details 'calc w=1/[\s^2^(Fo^2^)+(0.0321P)^2^] where P=(Fo^2^+2Fc^2^)/3'
_refine_ls_weighting_scheme calc
_refine_ls_wR_factor_gt 0.0721
_refine_ls_wR_factor_ref 0.0863
_reflns_number_gt 7125
_reflns_number_total 15339
_reflns_threshold_expression >2sigma(I)
_cod_data_source_file om500252v_si_003.cif
_cod_data_source_block 5(NBu4)2
_cod_depositor_comments 'Adding full bibliography for 4083046--4083050.cif.'
_cod_database_code 4083050

loop_
_symmetry_equiv_pos_as_xyz
'x, y, z'
'-x+1/2, -y+1/2, z+1/2'
'-x, y, -z+1/2'
'x+1/2, -y+1/2, -z'
'-x, -y, -z'
'x-1/2, y-1/2, -z-1/2'
'x, -y, z-1/2'
'-x-1/2, y-1/2, z'

loop_
_atom_site_label
_atom_site_type_symbol
_atom_site_fract_x
_atom_site_fract_y
_atom_site_fract_z
_atom_site_U_iso_or_equiv
_atom_site_adp_type
_atom_site_occupancy
_atom_site_symmetry_multiplicity
_atom_site_calc_flag
_atom_site_refinement_flags
Th Th 0.334553(7) 0.134887(6) 0.123180(7) 0.03842(5) Uani 1 1 d .
N1 N 0.22647(19) 0.25978(17) 0.15621(17) 0.0605(11) Uani 1 1 d .
N2 N 0.21661(17) 0.13031(14) -0.02416(16) 0.0487(9) Uani 1 1 d .
N3 N 0.26188(18) 0.58063(14) 0.78677(15) 0.0502(9) Uani 1 1 d .
N4 N 0.61186(18) 0.22767(15) 0.00455(16) 0.0559(10) Uani 1 1 d .
C1 C 0.2569(2) 0.2213(2) 0.14494(18) 0.0495(12) Uani 1 1 d .
C2 C 0.2500(2) 0.13358(16) 0.0209(2) 0.0412(9) Uani 1 1 d .
C3 C 0.3839(2) 0.2297(2) 0.0663(3) 0.0723(16) Uani 1 1 d .
H3 H 0.3626 0.2619 0.0553 0.087 Uiso 1 1 calc R
C4 C 0.3832(3) 0.1916(3) 0.0150(3) 0.083(2) Uani 1 1 d .
H4 H 0.3610 0.2042 -0.0220 0.100 Uiso 1 1 calc R
C5 C 0.4084(3) 0.1387(3) 0.0069(2) 0.087(2) Uani 1 1 d .
H5 H 0.3951 0.1227 -0.0321 0.105 Uiso 1 1 calc R
C6 C 0.4496(3) 0.1051(2) 0.0455(3) 0.0801(18) Uani 1 1 d .
H6 H 0.4588 0.0721 0.0258 0.096 Uiso 1 1 calc R
C7 C 0.4796(2) 0.1103(2) 0.1066(3) 0.0721(16) Uani 1 1 d .
H7 H 0.5082 0.0816 0.1163 0.087 Uiso 1 1 calc R
C8 C 0.4769(2) 0.1475(2) 0.1556(2) 0.0588(14) Uani 1 1 d .
H8 H 0.5027 0.1370 0.1913 0.071 Uiso 1 1 calc R
C9 C 0.4470(2) 0.1948(2) 0.1660(2) 0.0615(14) Uani 1 1 d .
H9 H 0.4532 0.2072 0.2085 0.074 Uiso 1 1 calc R
C10 C 0.4092(2) 0.2299(2) 0.1292(3) 0.0673(14) Uani 1 1 d .
H10 H 0.3979 0.2611 0.1519 0.081 Uiso 1 1 calc R
C11 C 0.2212(3) 0.1102(3) 0.1982(3) 0.0861(19) Uani 1 1 d .
H11 H 0.1809 0.1289 0.2032 0.103 Uiso 1 1 calc R
C12 C 0.2205(3) 0.0729(3) 0.1459(3) 0.0746(18) Uani 1 1 d .
H12 H 0.1792 0.0726 0.1245 0.089 Uiso 1 1 calc R
C13 C 0.2656(3) 0.0364(2) 0.1179(2) 0.0662(14) Uani 1 1 d .
H13 H 0.2487 0.0194 0.0809 0.079 Uiso 1 1 calc R
C14 C 0.3302(3) 0.02015(18) 0.1336(2) 0.0614(13) Uani 1 1 d .
H14 H 0.3472 -0.0053 0.1046 0.074 Uiso 1 1 calc R
C15 C 0.3752(2) 0.03300(19) 0.1824(2) 0.0582(13) Uani 1 1 d .
H15 H 0.4136 0.0116 0.1805 0.070 Uiso 1 1 calc R
C16 C 0.3778(2) 0.0690(2) 0.2326(2) 0.0630(14) Uani 1 1 d .
H16 H 0.4181 0.0662 0.2554 0.076 Uiso 1 1 calc R
C17 C 0.3375(3) 0.1076(2) 0.2583(2) 0.0720(15) Uani 1 1 d .
H17 H 0.3582 0.1267 0.2920 0.086 Uiso 1 1 calc R
C18 C 0.2727(4) 0.1253(2) 0.2460(3) 0.087(2) Uani 1 1 d .
H18 H 0.2588 0.1526 0.2741 0.104 Uiso 1 1 calc R
C19 C 0.2451(3) 0.63742(17) 0.81101(19) 0.0557(12) Uani 1 1 d .
H19A H 0.2449 0.6367 0.8584 0.067 Uiso 1 1 calc R
H19B H 0.2812 0.6614 0.7976 0.067 Uiso 1 1 calc R
C20 C 0.1800(2) 0.6614(2) 0.7885(2) 0.0642(14) Uani 1 1 d .
H20A H 0.1427 0.6397 0.8045 0.077 Uiso 1 1 calc R
H20B H 0.1783 0.6614 0.7412 0.077 Uiso 1 1 calc R
C21 C 0.1736(3) 0.7187(2) 0.8139(2) 0.0815(17) Uani 1 1 d .
H21A H 0.2124 0.7393 0.7996 0.098 Uiso 1 1 calc R
H21B H 0.1742 0.7179 0.8613 0.098 Uiso 1 1 calc R
C22 C 0.1100(3) 0.7476(2) 0.7915(3) 0.114(2) Uani 1 1 d .
H22A H 0.1112 0.7522 0.7450 0.171 Uiso 1 1 calc R
H22B H 0.1073 0.7823 0.8123 0.171 Uiso 1 1 calc R
H22C H 0.0713 0.7265 0.8033 0.171 Uiso 1 1 calc R
C23 C 0.2672(2) 0.57977(18) 0.71298(18) 0.0502(12) Uani 1 1 d .
H23A H 0.2232 0.5879 0.6950 0.060 Uiso 1 1 calc R
H23B H 0.2787 0.5433 0.6996 0.060 Uiso 1 1 calc R
C24 C 0.3177(2) 0.61817(19) 0.6825(2) 0.0588(13) Uani 1 1 d .
H24A H 0.3011 0.6549 0.6863 0.071 Uiso 1 1 calc R
H24B H 0.3599 0.6159 0.7062 0.071 Uiso 1 1 calc R
C25 C 0.3299(2) 0.6054(2) 0.6120(2) 0.0690(14) Uani 1 1 d .
H25A H 0.2874 0.5958 0.5919 0.083 Uiso 1 1 calc R
H25B H 0.3463 0.6377 0.5904 0.083 Uiso 1 1 calc R
C26 C 0.3786(3) 0.5610(3) 0.6003(3) 0.111(2) Uani 1 1 d .
H26A H 0.3838 0.5555 0.5542 0.166 Uiso 1 1 calc R
H26B H 0.3622 0.5284 0.6202 0.166 Uiso 1 1 calc R
H26C H 0.4213 0.5704 0.6191 0.166 Uiso 1 1 calc R
C27 C 0.3282(2) 0.56508(18) 0.8185(2) 0.0607(13) Uani 1 1 d D
H27A H 0.3614 0.5909 0.8046 0.073 Uiso 1 1 d R
H27B H 0.3231 0.5675 0.8649 0.073 Uiso 1 1 d R
C28A C 0.3510(10) 0.5068(5) 0.8123(10) 0.072(5) Uani 0.50 1 d PDU
H28A H 0.3587 0.4998 0.7668 0.087 Uiso 0.50 1 d PR
H28B H 0.3189 0.4811 0.8284 0.087 Uiso 0.50 1 d PR
C29A C 0.4201(8) 0.5049(6) 0.8495(6) 0.065(4) Uani 0.50 1 d P
H29A H 0.4511 0.5306 0.8317 0.078 Uiso 0.50 1 d PR
H29B H 0.4390 0.4697 0.8429 0.078 Uiso 0.50 1 d PR
C30A C 0.4172(6) 0.5129(4) 0.9237(5) 0.087(4) Uani 0.50 1 d P
H30A H 0.4607 0.5099 0.9435 0.130 Uiso 0.50 1 d PR
H30B H 0.3996 0.5485 0.9312 0.130 Uiso 0.50 1 d PR
H30C H 0.3874 0.4867 0.9425 0.130 Uiso 0.50 1 d PR
C28B C 0.3573(10) 0.5126(5) 0.7918(10) 0.074(5) Uani 0.50 1 d PDU
H28C H 0.3235 0.4817 0.8149 0.089 Uiso 0.50 1 d PR
H28D H 0.3515 0.5061 0.7498 0.089 Uiso 0.50 1 d PR
C29B C 0.4291(8) 0.4968(6) 0.8098(7) 0.089(5) Uani 0.50 1 d PD
H29C H 0.4247 0.4926 0.8673 0.107 Uiso 0.50 1 d PR
H29D H 0.4528 0.5281 0.8101 0.107 Uiso 0.50 1 d PR
C30B C 0.4554(5) 0.4443(5) 0.7834(6) 0.111(4) Uani 0.50 1 d P
H30D H 0.5009 0.4393 0.7980 0.167 Uiso 0.50 1 d PR
H30E H 0.4282 0.4149 0.7985 0.167 Uiso 0.50 1 d PR
H30F H 0.4545 0.4454 0.7366 0.167 Uiso 0.50 1 d PR
C31 C 0.2072(2) 0.54056(19) 0.80491(19) 0.0579(13) Uani 1 1 d .
H31A H 0.2179 0.5059 0.7853 0.069 Uiso 1 1 calc R
H31B H 0.1649 0.5528 0.7862 0.069 Uiso 1 1 calc R
C32 C 0.1976(2) 0.53257(19) 0.8782(2) 0.0615(13) Uani 1 1 d .
H32A H 0.1905 0.5673 0.8990 0.074 Uiso 1 1 calc R
H32B H 0.2378 0.5165 0.8968 0.074 Uiso 1 1 calc R
C33 C 0.1370(3) 0.4959(2) 0.8913(2) 0.0701(16) Uani 1 1 d .
H33A H 0.0962 0.5142 0.8779 0.084 Uiso 1 1 calc R
H33B H 0.1413 0.4633 0.8653 0.084 Uiso 1 1 calc R
C34 C 0.1317(3) 0.4808(2) 0.9620(2) 0.0809(16) Uani 1 1 d .
H34A H 0.1720 0.4625 0.9754 0.121 Uiso 1 1 calc R
H34B H 0.0937 0.4574 0.9682 0.121 Uiso 1 1 calc R
H34C H 0.1259 0.5129 0.9878 0.121 Uiso 1 1 calc R
C35 C 0.6026(2) 0.27709(19) -0.0390(2) 0.0570(12) Uani 1 1 d .
H35A H 0.6200 0.3084 -0.0159 0.068 Uiso 1 1 calc R
H35B H 0.6297 0.2723 -0.0779 0.068 Uiso 1 1 calc R
C36 C 0.5309(2) 0.2892(2) -0.0599(2) 0.0801(16) Uani 1 1 d .
H36A H 0.5025 0.2925 -0.0215 0.096 Uiso 1 1 calc R
H36B H 0.5139 0.2596 -0.0862 0.096 Uiso 1 1 calc R
C37 C 0.5280(3) 0.3414(2) -0.0993(3) 0.0937(19) Uani 1 1 d .
H37A H 0.4848 0.3440 -0.1212 0.112 Uiso 1 1 calc R
H37B H 0.5630 0.3410 -0.1324 0.112 Uiso 1 1 calc R
C38 C 0.5377(3) 0.3905(3) -0.0543(3) 0.129(3) Uani 1 1 d .
H38A H 0.5352 0.4230 -0.0797 0.193 Uiso 1 1 calc R
H38B H 0.5809 0.3883 -0.0335 0.193 Uiso 1 1 calc R
H38C H 0.5030 0.3908 -0.0217 0.193 Uiso 1 1 calc R
C39 C 0.5796(2) 0.2375(2) 0.07163(19) 0.0580(13) Uani 1 1 d .
H39A H 0.5760 0.2032 0.0942 0.070 Uiso 1 1 calc R
H39B H 0.5343 0.2511 0.0651 0.070 Uiso 1 1 calc R
C40 C 0.6179(2) 0.27723(19) 0.1155(2) 0.0618(13) Uani 1 1 d .
H40A H 0.6326 0.3079 0.0899 0.074 Uiso 1 1 d R
H40B H 0.6575 0.2597 0.1332 0.074 Uiso 1 1 d R
C41 C 0.5734(2) 0.2966(2) 0.1720(2) 0.0610(13) Uani 1 1 d .
H41A H 0.5500 0.2659 0.1908 0.073 Uiso 1 1 calc R
H41B H 0.6014 0.3124 0.2057 0.073 Uiso 1 1 calc R
C42 C 0.5220(3) 0.3382(2) 0.1493(3) 0.0878(18) Uani 1 1 d .
H42A H 0.4984 0.3524 0.1864 0.132 Uiso 1 1 calc R
H42B H 0.4906 0.3214 0.1200 0.132 Uiso 1 1 calc R
H42C H 0.5448 0.3671 0.1270 0.132 Uiso 1 1 calc R
C43 C 0.5765(2) 0.1784(2) -0.0239(2) 0.0662(14) Uani 1 1 d .
H43A H 0.5287 0.1861 -0.0272 0.079 Uiso 1 1 calc R
H43B H 0.5819 0.1484 0.0061 0.079 Uiso 1 1 calc R
C44 C 0.6023(3) 0.1612(2) -0.0914(2) 0.095(2) Uani 1 1 d .
H44A H 0.5984 0.1912 -0.1217 0.114 Uiso 1 1 calc R
H44B H 0.6495 0.1513 -0.0884 0.114 Uiso 1 1 calc R
C45 C 0.5617(3) 0.1132(2) -0.1169(2) 0.102(2) Uani 1 1 d D
H45A H 0.5483 0.0903 -0.0814 0.123 Uiso 0.50 1 d PR
H45B H 0.5891 0.0925 -0.1461 0.123 Uiso 0.50 1 d PR
H45C H 0.5863 0.0827 -0.1064 0.123 Uiso 0.50 1 d PR
H45D H 0.5194 0.1128 -0.0930 0.123 Uiso 0.50 1 d PR
C46A C 0.5025(5) 0.1328(4) -0.1491(4) 0.067(2) Uani 0.50 1 d PDU
H46A H 0.4769 0.1030 -0.1658 0.101 Uiso 0.50 1 d PR
H46B H 0.4753 0.1532 -0.1194 0.101 Uiso 0.50 1 d PR
H46C H 0.5164 0.1554 -0.1846 0.101 Uiso 0.50 1 d PR
C46B C 0.5417(6) 0.1068(5) -0.1837(4) 0.089(3) Uani 0.50 1 d PDU
H46D H 0.5168 0.0738 -0.1882 0.134 Uiso 0.50 1 d PR
H46E H 0.5149 0.1363 -0.1991 0.134 Uiso 0.50 1 d PR
H46F H 0.5822 0.1046 -0.2090 0.134 Uiso 0.50 1 d PR
C47 C 0.68635(19) 0.21843(18) 0.00953(19) 0.0513(12) Uani 1 1 d .
H47A H 0.7066 0.2500 0.0295 0.062 Uiso 1 1 calc R
H47B H 0.7045 0.2153 -0.0343 0.062 Uiso 1 1 calc R
C48 C 0.7075(2) 0.1686(2) 0.0485(2) 0.0652(14) Uani 1 1 d .
H48A H 0.6865 0.1695 0.0912 0.078 Uiso 1 1 calc R
H48B H 0.6925 0.1363 0.0261 0.078 Uiso 1 1 calc R
C49 C 0.7830(2) 0.1673(2) 0.0560(2) 0.0665(14) Uani 1 1 d .
H49A H 0.7969 0.1971 0.0837 0.080 Uiso 1 1 calc R
H49B H 0.8037 0.1723 0.0135 0.080 Uiso 1 1 calc R
C50 C 0.8082(3) 0.1142(2) 0.0857(2) 0.0807(16) Uani 1 1 d .
H50A H 0.7922 0.0844 0.0601 0.121 Uiso 1 1 calc R
H50B H 0.7918 0.1109 0.1297 0.121 Uiso 1 1 calc R
H50C H 0.8566 0.1141 0.0860 0.121 Uiso 1 1 calc R

loop_
_atom_site_aniso_label
_atom_site_aniso_U_11
_atom_site_aniso_U_22
_atom_site_aniso_U_33
_atom_site_aniso_U_23
_atom_site_aniso_U_13
_atom_site_aniso_U_12
Th 0.04371(9) 0.03857(9) 0.03299(8) 0.00543(7) -0.00190(7) -0.00548(8)
N1 0.067(3) 0.061(3) 0.054(2) -0.008(2) -0.003(2) 0.013(2)
N2 0.054(2) 0.052(3) 0.041(2) -0.0042(19) -0.0039(17) 0.0060(19)
N3 0.066(2) 0.042(2) 0.042(2) -0.0023(17) -0.0064(18) -0.012(2)
N4 0.059(2) 0.059(3) 0.050(2) -0.003(2) 0.0062(18) -0.022(2)
C1 0.057(3) 0.061(3) 0.031(2) 0.004(2) -0.001(2) -0.002(3)
C2 0.047(2) 0.037(2) 0.040(2) 0.003(2) 0.004(2) -0.001(2)
C3 0.048(3) 0.063(4) 0.106(4) 0.049(4) 0.000(3) -0.003(3)
C4 0.055(4) 0.144(7) 0.051(3) 0.055(4) -0.014(3) -0.037(4)
C5 0.074(4) 0.153(7) 0.034(3) -0.030(4) 0.017(3) -0.066(5)
C6 0.072(4) 0.064(4) 0.105(5) -0.035(4) 0.048(4) -0.027(3)
C7 0.048(3) 0.053(4) 0.115(5) 0.025(4) 0.023(3) 0.006(3)
C8 0.046(3) 0.080(4) 0.051(3) 0.026(3) -0.007(2) -0.004(3)
C9 0.057(3) 0.077(4) 0.051(3) -0.014(3) -0.006(2) -0.024(3)
C10 0.058(3) 0.043(3) 0.102(4) -0.021(3) 0.004(3) -0.017(2)
C11 0.067(4) 0.081(5) 0.110(5) 0.044(4) 0.043(4) 0.012(3)
C12 0.056(3) 0.080(5) 0.088(4) 0.049(4) -0.021(3) -0.038(3)
C13 0.105(5) 0.048(3) 0.045(3) 0.008(3) -0.005(3) -0.026(3)
C14 0.089(4) 0.031(2) 0.064(3) 0.007(2) 0.015(3) -0.007(3)
C15 0.065(3) 0.049(3) 0.061(3) 0.027(3) 0.009(3) 0.001(3)
C16 0.063(3) 0.069(4) 0.057(3) 0.031(3) -0.012(3) -0.014(3)
C17 0.110(5) 0.069(4) 0.037(3) 0.011(3) 0.000(3) -0.025(4)
C18 0.144(6) 0.058(4) 0.059(3) 0.015(3) 0.063(4) 0.004(4)
C19 0.087(3) 0.042(3) 0.038(2) -0.005(2) -0.001(2) -0.014(3)
C20 0.076(4) 0.055(3) 0.061(3) -0.001(3) 0.012(3) -0.007(3)
C21 0.121(5) 0.064(4) 0.060(3) -0.005(3) 0.033(3) -0.002(4)
C22 0.112(5) 0.073(5) 0.156(6) -0.007(4) 0.049(5) 0.027(4)
C23 0.059(3) 0.050(3) 0.042(2) -0.008(2) -0.008(2) -0.003(2)
C24 0.074(3) 0.054(3) 0.047(3) -0.004(2) -0.004(2) -0.018(3)
C25 0.080(4) 0.067(4) 0.060(3) -0.004(3) 0.000(3) -0.010(3)
C26 0.087(4) 0.135(6) 0.111(5) -0.043(5) 0.021(4) -0.011(5)
C27 0.067(3) 0.052(3) 0.063(3) 0.011(2) -0.021(3) -0.013(3)
C28A 0.080(7) 0.043(6) 0.093(12) 0.040(7) -0.013(8) -0.002(6)
C29A 0.079(9) 0.041(7) 0.076(10) -0.009(7) 0.003(8) 0.015(6)
C30A 0.128(10) 0.057(7) 0.075(8) -0.007(7) -0.015(7) 0.022(7)
C28B 0.083(7) 0.045(6) 0.093(12) 0.043(7) -0.009(7) -0.008(6)
C29B 0.087(11) 0.066(11) 0.115(14) -0.012(10) -0.034(11) 0.020(7)
C30B 0.094(9) 0.105(11) 0.136(11) 0.025(9) -0.010(8) 0.020(8)
C31 0.073(3) 0.055(3) 0.046(3) -0.003(2) -0.006(2) -0.022(3)
C32 0.082(3) 0.053(3) 0.050(3) -0.003(3) 0.002(3) -0.021(3)
C33 0.090(4) 0.081(4) 0.039(3) -0.006(2) 0.011(3) -0.030(3)
C34 0.106(4) 0.058(4) 0.079(4) -0.018(3) 0.010(3) -0.005(3)
C35 0.054(3) 0.060(3) 0.058(3) 0.003(3) -0.002(2) -0.011(3)
C36 0.070(4) 0.082(5) 0.088(4) 0.013(3) -0.011(3) -0.011(3)
C37 0.074(4) 0.080(4) 0.127(5) 0.000(4) -0.017(4) -0.001(3)
C38 0.093(5) 0.120(6) 0.173(7) 0.010(6) -0.018(5) 0.024(5)
C39 0.059(3) 0.069(4) 0.045(3) -0.007(2) 0.014(2) -0.016(3)
C40 0.060(3) 0.067(3) 0.058(3) -0.012(3) 0.012(2) -0.022(3)
C41 0.061(3) 0.061(3) 0.062(3) -0.012(3) 0.013(3) -0.025(3)
C42 0.079(4) 0.074(4) 0.110(4) -0.023(4) 0.006(3) -0.009(3)
C43 0.074(3) 0.063(4) 0.061(3) -0.007(3) 0.003(3) -0.033(3)
C44 0.142(6) 0.080(4) 0.062(3) -0.014(3) 0.018(4) -0.051(4)
C45 0.173(7) 0.074(4) 0.059(3) -0.002(3) -0.024(4) -0.044(4)
C46A 0.074(6) 0.082(7) 0.045(5) -0.013(5) 0.005(4) 0.014(5)
C46B 0.100(6) 0.098(7) 0.071(5) 0.001(5) -0.002(5) 0.000(6)
C47 0.056(3) 0.055(3) 0.043(2) 0.000(2) 0.007(2) -0.017(2)
C48 0.081(4) 0.054(3) 0.060(3) 0.002(3) 0.021(3) -0.008(3)
C49 0.083(4) 0.061(4) 0.055(3) 0.002(3) 0.009(3) -0.007(3)
C50 0.106(4) 0.068(4) 0.068(3) 0.015(3) 0.014(3) 0.016(3)

loop_
_atom_type_symbol
_atom_type_description
_atom_type_scat_dispersion_real
_atom_type_scat_dispersion_imag
_atom_type_scat_source
C C 0.0033 0.0016 'International Tables Vol C Tables 4.2.6.8 and 6.1.1.4'
H H 0.0000 0.0000 'International Tables Vol C Tables 4.2.6.8 and 6.1.1.4'
N N 0.0061 0.0033 'International Tables Vol C Tables 4.2.6.8 and 6.1.1.4'
Th Th -7.2400 8.8979 'International Tables Vol C Tables 4.2.6.8 and 6.1.1.4'

loop_
_geom_angle_atom_site_label_1
_geom_angle_atom_site_label_2
_geom_angle_atom_site_label_3
_geom_angle
C1 Th C2 77.19(12)
C1 Th C12 86.74(18)
C2 Th C12 67.23(13)
C1 Th C10 67.95(14)
C2 Th C10 112.22(15)
C12 Th C10 153.49(19)
C1 Th C11 67.56(16)
C2 Th C11 85.48(18)
C12 Th C11 29.40(16)
C10 Th C11 126.20(19)
C1 Th C4 85.99(19)
C2 Th C4 66.70(13)
C12 Th C4 133.84(15)
C10 Th C4 54.99(18)
C11 Th C4 145.52(18)
C1 Th C3 66.48(15)
C2 Th C3 84.56(15)
C12 Th C3 145.07(15)
C10 Th C3 28.66(14)
C11 Th C3 134.05(17)
C4 Th C3 29.26(16)
C1 Th C5 114.7(2)
C2 Th C5 70.46(15)
C12 Th C5 126.11(18)
C10 Th C5 74.29(16)
C11 Th C5 153.9(2)
C4 Th C5 29.23(17)
C3 Th C5 55.50(18)
C1 Th C13 114.87(17)
C2 Th C13 69.72(13)
C12 Th C13 28.98(15)
C10 Th C13 177.06(17)
C11 Th C13 55.64(18)
C4 Th C13 125.20(18)
C3 Th C13 152.46(17)
C5 Th C13 104.70(17)
C1 Th C18 70.49(14)
C2 Th C18 115.0(2)
C12 Th C18 56.37(18)
C10 Th C18 105.38(17)
C11 Th C18 30.32(17)
C4 Th C18 154.6(2)
C3 Th C18 126.65(18)
C5 Th C18 173.7(2)
C13 Th C18 75.31(16)
C1 Th C9 89.11(16)
C2 Th C9 138.08(14)
C12 Th C9 152.26(16)
C10 Th C9 28.34(14)
C11 Th C9 125.7(2)
C4 Th C9 73.03(15)
C3 Th C9 53.85(16)
C5 Th C9 80.27(14)
C13 Th C9 149.05(17)
C18 Th C9 96.49(19)
C1 Th C17 92.28(16)
C2 Th C17 140.15(15)
C12 Th C17 73.95(15)
C10 Th C17 98.41(16)
C11 Th C17 55.34(17)
C4 Th C17 151.84(16)
C3 Th C17 126.55(18)
C5 Th C17 145.4(2)
C13 Th C17 80.85(14)
C18 Th C17 28.32(15)
C9 Th C17 78.84(15)
C1 Th C14 140.08(14)
C2 Th C14 91.59(14)
C12 Th C14 53.96(16)
C10 Th C14 148.76(16)
C11 Th C14 73.50(16)
C4 Th C14 124.8(2)
C3 Th C14 151.41(16)
C5 Th C14 96.5(2)
C13 Th C14 28.32(14)
C18 Th C14 80.52(14)
C9 Th C14 121.67(17)
C17 Th C14 72.03(15)
C1 Th C6 138.99(16)
C2 Th C6 93.64(18)
C12 Th C6 126.78(19)
C10 Th C6 79.49(15)
C11 Th C6 152.51(18)
C4 Th C6 54.32(18)
C3 Th C6 72.94(16)
C5 Th C6 28.70(16)
C13 Th C6 98.30(17)
C18 Th C6 145.1(2)
C9 Th C6 71.19(16)
C17 Th C6 117.3(2)
C14 Th C6 79.07(15)
C1 Th C16 119.49(15)
C2 Th C16 141.31(13)
C12 Th C16 78.55(13)
C10 Th C16 106.46(16)
C11 Th C16 72.04(16)
C4 Th C16 142.36(15)
C3 Th C16 133.57(15)
C5 Th C16 121.3(2)
C13 Th C16 71.60(14)
C18 Th C16 52.50(16)
C9 Th C16 79.73(15)
C17 Th C16 27.23(14)
C14 Th C16 52.43(15)
C6 Th C16 92.7(2)
C1 Th C15 141.56(12)
C2 Th C15 119.17(14)
C12 Th C15 71.20(15)
C10 Th C15 124.46(16)
C11 Th C15 78.78(14)
C4 Th C15 131.96(18)
C3 Th C15 143.36(13)
C5 Th C15 103.7(2)
C13 Th C15 52.91(15)
C18 Th C15 71.09(14)
C9 Th C15 96.15(16)
C17 Th C15 52.06(15)
C14 Th C15 27.60(12)
C6 Th C15 77.74(17)
C16 Th C15 27.09(13)
C1 Th C8 115.82(15)
C2 Th C8 141.64(12)
C12 Th C8 144.21(14)
C10 Th C8 51.97(15)
C11 Th C8 132.78(18)
C4 Th C8 77.97(13)
C3 Th C8 70.45(14)
C5 Th C8 71.43(15)
C13 Th C8 125.12(17)
C18 Th C8 103.3(2)
C9 Th C8 26.75(13)
C17 Th C8 77.56(15)
C14 Th C8 96.81(16)
C6 Th C8 51.98(16)
C16 Th C8 66.30(12)
C15 Th C8 74.32(14)
C1 Th C7 138.10(15)
C2 Th C7 121.10(16)
C12 Th C7 134.33(17)
C10 Th C7 70.17(15)
C11 Th C7 143.28(16)
C4 Th C7 71.12(15)
C3 Th C7 77.52(14)
C5 Th C7 53.10(17)
C13 Th C7 106.98(18)
C18 Th C7 120.7(2)
C9 Th C7 51.27(16)
C17 Th C7 92.42(19)
C14 Th C7 80.39(15)
C6 Th C7 27.46(14)
C16 Th C7 71.63(15)
C15 Th C7 66.43(13)
C8 Th C7 26.76(14)
C23 N3 C27 111.3(3)
C23 N3 C31 106.6(3)
C27 N3 C31 110.5(3)
C23 N3 C19 110.6(3)
C27 N3 C19 106.5(3)
C31 N3 C19 111.5(3)
C47 N4 C43 111.0(4)
C47 N4 C35 106.3(3)
C43 N4 C35 111.3(3)
C47 N4 C39 112.0(3)
C43 N4 C39 106.0(3)
C35 N4 C39 110.2(4)
N1 C1 Th 176.0(4)
N2 C2 Th 175.5(3)
C10 C3 C4 134.4(5)
C10 C3 Th 75.1(3)
C4 C3 Th 75.3(3)
C10 C3 H3 112.8
C4 C3 H3 112.8
Th C3 H3 131.3
C5 C4 C3 134.6(5)
C5 C4 Th 75.5(3)
C3 C4 Th 75.5(3)
C5 C4 H4 112.7
C3 C4 H4 112.7
Th C4 H4 130.5
C6 C5 C4 133.5(5)
C6 C5 Th 78.9(3)
C4 C5 Th 75.3(3)
C6 C5 H5 113.3
C4 C5 H5 113.3
Th C5 H5 124.5
C7 C6 C5 134.3(6)
C7 C6 Th 79.7(3)
C5 C6 Th 72.4(3)
C7 C6 H6 112.8
C5 C6 H6 112.8
Th C6 H6 128.4
C8 C7 C6 134.9(5)
C8 C7 Th 74.8(3)
C6 C7 Th 72.8(3)
C8 C7 H7 112.5
C6 C7 H7 112.5
Th C7 H7 136.6
C9 C8 C7 137.0(5)
C9 C8 Th 72.5(3)
C7 C8 Th 78.4(3)
C9 C8 H8 111.5
C7 C8 H8 111.5
Th C8 H8 133.2
C8 C9 C10 135.4(5)
C8 C9 Th 80.8(3)
C10 C9 Th 74.3(3)
C8 C9 H9 112.3
C10 C9 H9 112.3
Th C9 H9 124.7
C9 C10 C3 135.1(5)
C9 C10 Th 77.4(3)
C3 C10 Th 76.2(3)
C9 C10 H10 112.5
C3 C10 H10 112.5
Th C10 H10 126.6
C12 C11 C18 132.8(5)
C12 C11 Th 74.6(3)
C18 C11 Th 75.4(3)
C12 C11 H11 113.6
C18 C11 H11 113.6
Th C11 H11 130.2
C13 C12 C11 136.6(5)
C13 C12 Th 76.4(3)
C11 C12 Th 76.0(3)
C13 C12 H12 111.7
C11 C12 H12 111.7
Th C12 H12 130.3
C14 C13 C12 133.6(5)
C14 C13 Th 77.9(3)
C12 C13 Th 74.6(3)
C14 C13 H13 113.2
C12 C13 H13 113.2
Th C13 H13 127.0
C15 C14 C13 134.7(5)
C15 C14 Th 78.7(3)
C13 C14 Th 73.8(3)
C15 C14 H14 112.6
C13 C14 H14 112.6
Th C14 H14 128.1
C16 C15 C14 136.3(5)
C16 C15 Th 76.0(3)
C14 C15 Th 73.7(3)
C16 C15 H15 111.8
C14 C15 H15 111.8
Th C15 H15 134.7
C17 C16 C15 137.2(5)
C17 C16 Th 74.2(3)
C15 C16 Th 76.9(3)
C17 C16 H16 111.4
C15 C16 H16 111.4
Th C16 H16 133.1
C16 C17 C18 134.6(5)
C16 C17 Th 78.6(3)
C18 C17 Th 74.2(3)
C16 C17 H17 112.7
C18 C17 H17 112.7
Th C17 H17 127.5
C17 C18 C11 133.7(5)
C17 C18 Th 77.4(3)
C11 C18 Th 74.3(3)
C17 C18 H18 113.1
C11 C18 H18 113.1
Th C18 H18 128.5
C20 C19 N3 117.0(4)
C20 C19 H19A 108.1
N3 C19 H19A 108.1
C20 C19 H19B 108.1
N3 C19 H19B 108.1
H19A C19 H19B 107.3
C19 C20 C21 109.8(4)
C19 C20 H20A 109.7
C21 C20 H20A 109.7
C19 C20 H20B 109.7
C21 C20 H20B 109.7
H20A C20 H20B 108.2
C20 C21 C22 113.9(5)
C20 C21 H21A 108.8
C22 C21 H21A 108.8
C20 C21 H21B 108.8
C22 C21 H21B 108.8
H21A C21 H21B 107.7
C21 C22 H22A 109.5
C21 C22 H22B 109.5
H22A C22 H22B 109.5
C21 C22 H22C 109.5
H22A C22 H22C 109.5
H22B C22 H22C 109.5
N3 C23 C24 116.6(3)
N3 C23 H23A 108.1
C24 C23 H23A 108.1
N3 C23 H23B 108.1
C24 C23 H23B 108.1
H23A C23 H23B 107.3
C25 C24 C23 111.8(4)
C25 C24 H24A 109.3
C23 C24 H24A 109.3
C25 C24 H24B 109.3
C23 C24 H24B 109.3
H24A C24 H24B 107.9
C26 C25 C24 114.7(4)
C26 C25 H25A 108.6
C24 C25 H25A 108.6
C26 C25 H25B 108.6
C24 C25 H25B 108.6
H25A C25 H25B 107.6
C25 C26 H26A 109.5
C25 C26 H26B 109.5
H26A C26 H26B 109.5
C25 C26 H26C 109.5
H26A C26 H26C 109.5
H26B C26 H26C 109.5
N3 C27 C28A 117.6(9)
N3 C27 C28B 113.1(8)
N3 C27 H27A 107.5
C28A C27 H27A 113.7
C28B C27 H27A 101.5
N3 C27 H27B 108.5
C28A C27 H27B 100.1
C28B C27 H27B 116.8
H27A C27 H27B 108.9
C27 C28A H28A 107.5
C29A C28A H28A 109.0
C27 C28A H28B 113.7
C29A C28A H28B 113.2
H28A C28A H28B 108.8
C30A C29A C28A 116.3(12)
C30A C29A H29A 108.3
C28A C29A H29A 110.9
C30A C29A H29B 105.9
C28A C29A H29B 107.5
H29A C29A H29B 107.5
C29A C30A H30A 111.9
C29A C30A H30B 107.0
H30A C30A H30B 109.5
C29A C30A H30C 109.4
H30A C30A H30C 109.5
H30B C30A H30C 109.5
C27 C28B C29B 119.2(13)
C27 C28B H28C 101.7
C29B C28B H28C 106.4
C27 C28B H28D 117.2
C29B C28B H28D 108.1
H28C C28B H28D 102.0
C30B C29B C28B 117.5(10)
C30B C29B H29C 107.9
C28B C29B H29C 101.1
C30B C29B H29D 124.2
C28B C29B H29D 105.4
H29B C29B H29D 118.7
H29C C29B H29D 96.1
C29B C30B H30D 109.2
C29B C30B H30E 110.2
H30D C30B H30E 109.5
C29B C30B H30F 109.1
H30D C30B H30F 109.5
H30E C30B H30F 109.5
N3 C31 C32 114.5(3)
N3 C31 H31A 108.6
C32 C31 H31A 108.6
N3 C31 H31B 108.6
C32 C31 H31B 108.6
H31A C31 H31B 107.6
C31 C32 C33 110.3(4)
C31 C32 H32A 109.6
C33 C32 H32A 109.6
C31 C32 H32B 109.6
C33 C32 H32B 109.6
H32A C32 H32B 108.1
C34 C33 C32 111.9(4)
C34 C33 H33A 109.2
C32 C33 H33A 109.2
C34 C33 H33B 109.2
C32 C33 H33B 109.2
H33A C33 H33B 107.9
C33 C34 H34A 109.5
C33 C34 H34B 109.5
H34A C34 H34B 109.5
C33 C34 H34C 109.5
H34A C34 H34C 109.5
H34B C34 H34C 109.5
C36 C35 N4 115.9(4)
C36 C35 H35A 108.3
N4 C35 H35A 108.3
C36 C35 H35B 108.3
N4 C35 H35B 108.3
H35A C35 H35B 107.4
C35 C36 C37 110.6(4)
C35 C36 H36A 109.5
C37 C36 H36A 109.5
C35 C36 H36B 109.5
C37 C36 H36B 109.5
H36A C36 H36B 108.1
C36 C37 C38 110.4(5)
C36 C37 H37A 109.6
C38 C37 H37A 109.6
C36 C37 H37B 109.6
C38 C37 H37B 109.6
H37A C37 H37B 108.1
C37 C38 H38A 109.5
C37 C38 H38B 109.5
H38A C38 H38B 109.5
C37 C38 H38C 109.5
H38A C38 H38C 109.5
H38B C38 H38C 109.5
N4 C39 C40 114.7(3)
N4 C39 H39A 108.6
C40 C39 H39A 108.6
N4 C39 H39B 108.6
C40 C39 H39B 108.6
H39A C39 H39B 107.6
C41 C40 C39 110.8(3)
C41 C40 H40A 109.6
C39 C40 H40A 109.6
C41 C40 H40B 109.2
C39 C40 H40B 109.5
H40A C40 H40B 108.1
C42 C41 C40 111.6(4)
C42 C41 H41A 109.3
C40 C41 H41A 109.3
C42 C41 H41B 109.3
C40 C41 H41B 109.3
H41A C41 H41B 108.0
C41 C42 H42A 109.5
C41 C42 H42B 109.5
H42A C42 H42B 109.5
C41 C42 H42C 109.5
H42A C42 H42C 109.5
H42B C42 H42C 109.5
N4 C43 C44 114.4(4)
N4 C43 H43A 108.7
C44 C43 H43A 108.7
N4 C43 H43B 108.7
C44 C43 H43B 108.7
H43A C43 H43B 107.6
C45 C44 C43 110.2(4)
C45 C44 H44A 109.6
C43 C44 H44A 109.6
C45 C44 H44B 109.6
C43 C44 H44B 109.6
H44A C44 H44B 108.1
C46A C45 C44 109.1(7)
C46B C45 C44 123.9(6)
C46A C45 H45A 108.8
C44 C45 H45A 110.3
C46A C45 H45B 111.1
C44 C45 H45B 109.1
H45A C45 H45B 108.4
C46B C45 H45C 106.1
C44 C45 H45C 106.1
C44 C45 H45D 107.0
H45C C45 H45D 109.5
C45 C46A H46A 109.9
C45 C46A H46B 110.5
H46A C46A H46B 109.5
C45 C46A H46C 108.1
H46A C46A H46C 109.5
H46B C46A H46C 109.5
C45 C46A H46E 106.4
C45 C46B H46D 109.2
C45 C46B H46E 112.4
H46D C46B H46E 109.5
C45 C46B H46F 106.7
H46D C46B H46F 109.5
H46E C46B H46F 109.5
N4 C47 C48 115.5(4)
N4 C47 H47A 108.4
C48 C47 H47A 108.4
N4 C47 H47B 108.4
C48 C47 H47B 108.4
H47A C47 H47B 107.5
C49 C48 C47 110.2(4)
C49 C48 H48A 109.6
C47 C48 H48A 109.6
C49 C48 H48B 109.6
C47 C48 H48B 109.6
H48A C48 H48B 108.1
C48 C49 C50 112.7(4)
C48 C49 H49A 109.1
C50 C49 H49A 109.1
C48 C49 H49B 109.1
C50 C49 H49B 109.1
H49A C49 H49B 107.8
C49 C50 H50A 109.5
C49 C50 H50B 109.5
H50A C50 H50B 109.5
C49 C50 H50C 109.5
H50A C50 H50C 109.5
H50B C50 H50C 109.5

loop_
_geom_bond_atom_site_label_1
_geom_bond_atom_site_label_2
_geom_bond_distance
Th C1 2.675(5)
Th C2 2.685(4)
Th C12 2.776(4)
Th C10 2.783(4)
Th C11 2.792(5)
Th C4 2.794(5)
Th C3 2.797(5)
Th C5 2.797(5)
Th C13 2.798(5)
Th C18 2.808(5)
Th C9 2.822(4)
Th C17 2.847(4)
Th C14 2.850(4)
Th C6 2.880(5)
Th C16 2.901(4)
Th C15 2.912(4)
Th C8 2.921(4)
Th C7 2.965(5)
N1 C1 1.152(5)
N2 C2 1.138(5)
N3 C23 1.514(4)
N3 C27 1.519(5)
N3 C31 1.518(5)
N3 C19 1.528(5)
N4 C47 1.501(5)
N4 C43 1.524(5)
N4 C35 1.524(5)
N4 C39 1.534(5)
C3 C10 1.381(7)
C3 C4 1.412(8)
C3 H3 0.9300
C4 C5 1.411(8)
C4 H4 0.9300
C5 C6 1.409(8)
C5 H5 0.9300
C6 C7 1.390(7)
C6 H6 0.9300
C7 C8 1.363(7)
C7 H7 0.9300
C8 C9 1.332(6)
C8 H8 0.9300
C9 C10 1.372(7)
C9 H9 0.9300
C10 H10 0.9300
C11 C12 1.413(8)
C11 C18 1.464(8)
C11 H11 0.9300
C12 C13 1.395(7)
C12 H12 0.9300
C13 C14 1.383(7)
C13 H13 0.9300
C14 C15 1.376(6)
C14 H14 0.9300
C15 C16 1.361(6)
C15 H15 0.9300
C16 C17 1.354(7)
C16 H16 0.9300
C17 C18 1.384(7)
C17 H17 0.9300
C18 H18 0.9300
C19 C20 1.496(6)
C19 H19A 0.9700
C19 H19B 0.9700
C20 C21 1.518(6)
C20 H20A 0.9700
C20 H20B 0.9700
C21 C22 1.523(7)
C21 H21A 0.9700
C21 H21B 0.9700
C22 H22A 0.9600
C22 H22B 0.9600
C22 H22C 0.9600
C23 C24 1.516(5)
C23 H23A 0.9700
C23 H23B 0.9700
C24 C25 1.497(6)
C24 H24A 0.9700
C24 H24B 0.9700
C25 C26 1.484(7)
C25 H25A 0.9700
C25 H25B 0.9700
C26 H26A 0.9600
C26 H26B 0.9600
C26 H26C 0.9600
C27 C28A 1.519(9)
C27 C28B 1.523(9)
C27 H27A 0.9605
C27 H27B 0.9558
C28A C29A 1.571(17)
C28A H28A 0.9582
C28A H28B 0.9584
C29A C30A 1.533(14)
C29A H29A 0.9582
C29A H29B 0.9584
C30A H30A 0.9585
C30A H30B 0.9585
C28B C29B 1.525(10)
C28B H28C 1.1235
C28B H28D 0.8817
C29B C30B 1.501(16)
C29B H29C 1.1839
C29B H29D 0.9076
C30B H30D 0.9583
C30B H30E 0.9585
C30B H30F 0.9582
C31 C32 1.524(5)
C31 H31A 0.9700
C31 H31B 0.9700
C32 C33 1.531(6)
C32 H32A 0.9700
C32 H32B 0.9700
C33 C34 1.499(6)
C33 H33A 0.9700
C33 H33B 0.9700
C34 H34A 0.9600
C34 H34B 0.9600
C34 H34C 0.9600
C35 C36 1.518(6)
C35 H35A 0.9700
C35 H35B 0.9700
C36 C37 1.524(7)
C36 H36A 0.9700
C36 H36B 0.9700
C37 C38 1.538(8)
C37 H37A 0.9700
C37 H37B 0.9700
C38 H38A 0.9600
C38 H38B 0.9600
C38 H38C 0.9600
C39 C40 1.535(5)
C39 H39A 0.9700
C39 H39B 0.9700
C40 C41 1.533(5)
C40 H40A 0.9682
C40 H40B 0.9683
C41 C42 1.522(6)
C41 H41A 0.9700
C41 H41B 0.9700
C42 H42A 0.9600
C42 H42B 0.9600
C42 H42C 0.9600
C43 C44 1.534(6)
C43 H43A 0.9700
C43 H43B 0.9700
C44 C45 1.529(7)
C44 H44A 0.9700
C44 H44B 0.9700
C45 C46A 1.433(7)
C45 C46B 1.434(7)
C45 H45A 0.9583
C45 H45B 0.9585
C45 H45C 0.9247
C45 H45D 0.9719
C46A H46A 0.9583
C46A H46B 0.9584
C46A H46C 0.9584
C46B H46D 0.9584
C46B H46E 0.9583
C46B H46F 0.9583
C47 C48 1.527(6)
C47 H47A 0.9700
C47 H47B 0.9700
C48 C49 1.508(6)
C48 H48A 0.9700
C48 H48B 0.9700
C49 C50 1.533(6)
C49 H49A 0.9700
C49 H49B 0.9700
C50 H50A 0.9600
C50 H50B 0.9600
C50 H50C 0.9600
